data_2203877
loop_
_publ_author_name
'Thamotharan, S.'
'Parthasarathi, V.'
'Shinge, Prashant S.'
'Badami, Bharati'
'Ravikumar, K.'

_publ_section_title
;Methyl
 [8-(3,5-dimethylpyrazol-1-ylmethyl)-4-methyl-2-oxo-2<i>H</i>-chromen-7-yloxy]acetate
 0.19-hydrate
;
_journal_issue 7
_journal_name_full 'Acta Crystallographica Section E'
_journal_page_first o1213
_journal_page_last o1214
_journal_paper_doi 10.1107/S1600536804014151
_journal_volume 60
_journal_year 2004
_chemical_formula_iupac 'C19 H20 N2 O5, 0.19H2 O'
_chemical_formula_moiety 'C19 H20 N2 O5, 0.19H2 O'
_chemical_formula_sum 'C19 H20.38 N2 O5.19'
_chemical_formula_weight 359.79
_chemical_melting_point 423
_chemical_name_systematic
;
Methyl [8-(3,5-dimethylpyrazol-1-ylmethyl)-4-methyl-2-oxo-2H-chromen-7-
yloxy]acetate 0.19-hydrate
;
_space_group_IT_number 2
_symmetry_cell_setting triclinic
_symmetry_space_group_name_Hall '-P 1'
_symmetry_space_group_name_H-M 'P -1'
_atom_sites_solution_hydrogens geom
_atom_sites_solution_primary direct
_atom_sites_solution_secondary difmap
_audit_creation_method SHELXL-97
_cell_angle_alpha 96.281(2)
_cell_angle_beta 108.032(2)
_cell_angle_gamma 108.383(2)
_cell_formula_units_Z 2
_cell_length_a 8.8151(9)
_cell_length_b 10.6692(11)
_cell_length_c 10.9050(11)
_cell_measurement_reflns_used 1506
_cell_measurement_temperature 273(2)
_cell_measurement_theta_max 25.0
_cell_measurement_theta_min 2.5
_cell_volume 900.79(16)
_computing_cell_refinement 'SAINT (Siemens, 1996)'
_computing_data_collection 'SMART (Siemens, 1996)'
_computing_data_reduction SAINT
_computing_molecular_graphics 'ORTEP-3 (Farrugia, 1997)'
_computing_publication_material 'SHELXL97 and PLATON (Spek, 2003)'
_computing_structure_refinement 'SHELXL97 (Sheldrick, 1997)'
_computing_structure_solution 'SIR92 (Altomare et al., 1994)'
_diffrn_ambient_temperature 273(2)
_diffrn_measured_fraction_theta_full 0.833
_diffrn_measured_fraction_theta_max 0.833
_diffrn_measurement_device_type 'Siemens SMART CCD area-detector'
_diffrn_measurement_method \w
_diffrn_radiation_monochromator graphite
_diffrn_radiation_source 'fine-focus sealed tube'
_diffrn_radiation_type MoK\a
_diffrn_radiation_wavelength 0.71073
_diffrn_reflns_av_R_equivalents 0.0128
_diffrn_reflns_av_sigmaI/netI 0.0281
_diffrn_reflns_limit_h_max 10
_diffrn_reflns_limit_h_min -11
_diffrn_reflns_limit_k_max 14
_diffrn_reflns_limit_k_min -13
_diffrn_reflns_limit_l_max 14
_diffrn_reflns_limit_l_min -14
_diffrn_reflns_number 5544
_diffrn_reflns_theta_full 28.03
_diffrn_reflns_theta_max 28.03
_diffrn_reflns_theta_min 2.02
_diffrn_standards_decay_% 0
_diffrn_standards_number 0
_exptl_absorpt_coefficient_mu 0.097
_exptl_absorpt_correction_type none
_exptl_crystal_colour colourless
_exptl_crystal_density_diffrn 1.327
_exptl_crystal_density_method 'not measured'
_exptl_crystal_description prism
_exptl_crystal_F_000 380
_exptl_crystal_size_max 0.22
_exptl_crystal_size_mid 0.14
_exptl_crystal_size_min 0.08
_refine_diff_density_max 0.213
_refine_diff_density_min -0.123
_refine_ls_extinction_method none
_refine_ls_goodness_of_fit_ref 1.026
_refine_ls_hydrogen_treatment constr
_refine_ls_matrix_type full
_refine_ls_number_parameters 258
_refine_ls_number_reflns 3630
_refine_ls_number_restraints 7
_refine_ls_restrained_S_all 1.025
_refine_ls_R_factor_all 0.0859
_refine_ls_R_factor_gt 0.0591
_refine_ls_shift/su_max 0.000
_refine_ls_shift/su_mean 0.000
_refine_ls_structure_factor_coef Fsqd
_refine_ls_weighting_details 'calc w = 1/[\s^2^(Fo^2^)+(0.0818P)^2^+0.1112P] where P = (Fo^2^+2Fc^2^)/3'
_refine_ls_weighting_scheme calc
_refine_ls_wR_factor_gt 0.1445
_refine_ls_wR_factor_ref 0.1614
_reflns_number_gt 2476
_reflns_number_total 3630
_reflns_threshold_expression I>2\s(I)
_cod_data_source_file cv6320.cif
_cod_data_source_block I
_cod_database_code 2203877
_cod_database_fobs_code 2203877
_cod_depositor_comments
;
 Marking attached hydrogen atoms.

 Antanas Vaitkus,
 2017-03-21
;

loop_
_symmetry_equiv_pos_as_xyz
'x, y, z'
'-x, -y, -z'

loop_
_atom_site_label
_atom_site_fract_x
_atom_site_fract_y
_atom_site_fract_z
_atom_site_U_iso_or_equiv
_atom_site_adp_type
_atom_site_calc_flag
_atom_site_refinement_flags
_atom_site_occupancy
_atom_site_disorder_assembly
_atom_site_disorder_group
_atom_site_type_symbol
_atom_site_attached_hydrogens
O1W 0.349(2) 0.0407(18) -0.5177(16) 0.176(6) Uani d P 0.19 . . O 2
O7 0.42928(18) 0.60375(14) -0.19790(15) 0.0609(4) Uani d . 1 . . O 0
O8 0.5345(3) 0.6198(2) -0.3553(2) 0.0953(6) Uani d . 1 . . O 0
O17 0.24280(19) 0.60755(14) 0.15617(16) 0.0651(4) Uani d . 1 . . O 0
O19A 0.234(4) 0.7726(9) 0.355(2) 0.093(3) Uani d PDU 0.51(6) A 1 O 0
O19B 0.307(5) 0.7657(17) 0.3811(19) 0.109(6) Uani d PDU 0.49(6) A 2 O 0
O20 0.1330(2) 0.60040(18) 0.43844(16) 0.0817(5) Uani d . 1 A . O 0
N1 0.30457(19) 0.82419(15) -0.01084(16) 0.0495(4) Uani d . 1 . . N 0
N2 0.1761(2) 0.78195(16) -0.13131(17) 0.0538(4) Uani d . 1 . . N 0
C3 0.1024(3) 0.8738(2) -0.1342(2) 0.0574(5) Uani d . 1 . . C 0
C4 0.1848(3) 0.9734(2) -0.0175(2) 0.0620(6) Uani d . 1 . . C 0
H4 0.1575 1.0484 0.0036 0.074 Uiso calc R 1 . . H 0
C5 0.3142(3) 0.94001(19) 0.0607(2) 0.0541(5) Uani d . 1 . . C 0
C6 0.4219(2) 0.75274(18) 0.0244(2) 0.0543(5) Uani d . 1 . . C 0
H61 0.4798 0.7761 0.1199 0.065 Uiso calc R 1 . . H 0
H62 0.5084 0.7823 -0.0146 0.065 Uiso calc R 1 . . H 0
C8 0.4468(3) 0.5443(3) -0.3088(3) 0.0692(6) Uani d . 1 . . C 0
C9 0.3611(3) 0.3997(3) -0.3546(3) 0.0724(7) Uani d . 1 . . C 0
H9 0.3706 0.3572 -0.4295 0.087 Uiso calc R 1 . . H 0
C10 0.2677(3) 0.3230(2) -0.2943(2) 0.0628(6) Uani d . 1 . . C 0
C11 0.1615(3) 0.3220(2) -0.1046(2) 0.0612(6) Uani d . 1 . . C 0
H11 0.1028 0.2286 -0.1326 0.073 Uiso calc R 1 . . H 0
C12 0.1549(3) 0.3896(2) 0.0063(2) 0.0629(6) Uani d . 1 . . C 0
H12 0.0935 0.3426 0.0534 0.076 Uiso calc R 1 . . H 0
C13 0.2409(2) 0.5296(2) 0.0482(2) 0.0541(5) Uani d . 1 . . C 0
C14 0.3316(2) 0.60168(19) -0.0218(2) 0.0494(5) Uani d . 1 . . C 0
C15 0.3362(2) 0.52935(19) -0.1322(2) 0.0510(5) Uani d . 1 . . C 0
C16 0.2533(3) 0.3884(2) -0.1774(2) 0.0548(5) Uani d . 1 . . C 0
C18 0.1695(3) 0.5443(2) 0.2429(2) 0.0626(6) Uani d . 1 A . C 0
H181 0.2236 0.4823 0.2762 0.075 Uiso calc R 1 . . H 0
H182 0.0476 0.4933 0.1965 0.075 Uiso calc R 1 . . H 0
C19 0.1980(3) 0.6538(3) 0.3544(2) 0.0698(6) Uani d D 1 . . C 0
C21 0.1533(4) 0.6912(3) 0.5547(3) 0.0979(9) Uani d . 1 . . C 0
H211 0.2732 0.7370 0.6069 0.147 Uiso calc R 1 A . H 0
H212 0.0967 0.6406 0.6060 0.147 Uiso calc R 1 . . H 0
H213 0.1034 0.7568 0.5290 0.147 Uiso calc R 1 . . H 0
C22 -0.0503(3) 0.8585(3) -0.2513(3) 0.0817(8) Uani d . 1 . . C 0
H221 -0.0347 0.8277 -0.3309 0.123 Uiso calc R 1 . . H 0
H222 -0.0635 0.9444 -0.2518 0.123 Uiso calc R 1 . . H 0
H223 -0.1511 0.7934 -0.2464 0.123 Uiso calc R 1 . . H 0
C23 0.4437(3) 1.0070(2) 0.1963(2) 0.0744(7) Uani d . 1 . . C 0
H231 0.4313 0.9453 0.2535 0.112 Uiso calc R 1 . . H 0
H232 0.4266 1.0865 0.2297 0.112 Uiso calc R 1 . . H 0
H233 0.5569 1.0325 0.1933 0.112 Uiso calc R 1 . . H 0
C24 0.1813(4) 0.1727(2) -0.3457(3) 0.0865(8) Uani d . 1 . . C 0
H241 0.2142 0.1449 -0.4171 0.130 Uiso calc R 1 . . H 0
H242 0.0591 0.1483 -0.3772 0.130 Uiso calc R 1 . . H 0
H243 0.2152 0.1283 -0.2758 0.130 Uiso calc R 1 . . H 0

loop_
_atom_site_aniso_label
_atom_site_aniso_U_11
_atom_site_aniso_U_22
_atom_site_aniso_U_33
_atom_site_aniso_U_12
_atom_site_aniso_U_13
_atom_site_aniso_U_23
O1W 0.191(15) 0.192(15) 0.152(13) 0.073(13) 0.072(12) 0.029(12)
O7 0.0608(8) 0.0600(8) 0.0702(10) 0.0208(7) 0.0349(8) 0.0191(8)
O8 0.0951(13) 0.0987(14) 0.1058(15) 0.0233(11) 0.0676(12) 0.0233(11)
O17 0.0751(9) 0.0587(8) 0.0676(10) 0.0200(7) 0.0372(8) 0.0193(8)
O19A 0.130(8) 0.065(3) 0.093(6) 0.033(3) 0.054(6) 0.022(2)
O19B 0.149(10) 0.072(4) 0.091(6) 0.012(5) 0.056(7) 0.017(3)
O20 0.0887(12) 0.0908(12) 0.0614(11) 0.0213(9) 0.0350(10) 0.0147(9)
N1 0.0491(9) 0.0439(8) 0.0538(10) 0.0142(7) 0.0189(8) 0.0128(7)
N2 0.0532(9) 0.0513(9) 0.0561(11) 0.0160(7) 0.0211(8) 0.0155(8)
C3 0.0525(11) 0.0563(12) 0.0694(14) 0.0189(9) 0.0265(11) 0.0293(11)
C4 0.0653(13) 0.0482(11) 0.0825(16) 0.0235(10) 0.0360(12) 0.0196(11)
C5 0.0565(11) 0.0439(10) 0.0640(13) 0.0136(8) 0.0296(10) 0.0128(9)
C6 0.0478(10) 0.0507(11) 0.0630(13) 0.0160(8) 0.0202(10) 0.0143(9)
C8 0.0631(14) 0.0805(16) 0.0739(17) 0.0304(12) 0.0343(13) 0.0177(13)
C9 0.0732(15) 0.0782(16) 0.0681(16) 0.0360(13) 0.0242(13) 0.0064(13)
C10 0.0630(13) 0.0595(12) 0.0629(14) 0.0300(10) 0.0127(11) 0.0109(11)
C11 0.0641(13) 0.0458(10) 0.0684(15) 0.0177(9) 0.0176(11) 0.0196(10)
C12 0.0647(13) 0.0546(12) 0.0705(15) 0.0176(10) 0.0262(12) 0.0271(11)
C13 0.0525(11) 0.0551(11) 0.0588(13) 0.0228(9) 0.0207(10) 0.0191(10)
C14 0.0457(10) 0.0487(10) 0.0579(13) 0.0197(8) 0.0201(9) 0.0176(9)
C15 0.0445(10) 0.0520(11) 0.0612(13) 0.0208(8) 0.0196(9) 0.0212(10)
C16 0.0531(11) 0.0519(11) 0.0573(13) 0.0245(9) 0.0113(10) 0.0150(10)
C18 0.0617(12) 0.0656(13) 0.0668(14) 0.0220(10) 0.0295(11) 0.0263(11)
C19 0.0720(15) 0.0742(16) 0.0609(15) 0.0227(13) 0.0239(12) 0.0205(12)
C21 0.110(2) 0.120(2) 0.0642(17) 0.0449(19) 0.0323(16) 0.0127(16)
C22 0.0714(15) 0.0854(17) 0.0894(19) 0.0329(13) 0.0223(14) 0.0332(14)
C23 0.0797(16) 0.0598(13) 0.0705(16) 0.0178(11) 0.0223(13) 0.0025(11)
C24 0.1037(19) 0.0639(14) 0.0757(17) 0.0318(14) 0.0140(15) 0.0055(13)

loop_
_atom_type_symbol
_atom_type_description
_atom_type_scat_dispersion_real
_atom_type_scat_dispersion_imag
_atom_type_scat_source
C C 0.0033 0.0016 'International Tables Vol C Tables 4.2.6.8 and 6.1.1.4'
H H 0.0000 0.0000 'International Tables Vol C Tables 4.2.6.8 and 6.1.1.4'
N N 0.0061 0.0033 'International Tables Vol C Tables 4.2.6.8 and 6.1.1.4'
O O 0.0106 0.0060 'International Tables Vol C Tables 4.2.6.8 and 6.1.1.4'

loop_
_geom_angle_atom_site_label_1
_geom_angle_atom_site_label_2
_geom_angle_atom_site_label_3
_geom_angle
_geom_angle_publ_flag
C15 O7 C8 122.26(17) ?
C13 O17 C18 119.41(16) ?
C19 O20 C21 117.5(2) ?
C5 N1 N2 112.48(16) yes
C5 N1 C6 127.08(17) ?
N2 N1 C6 120.24(16) ?
C3 N2 N1 104.63(16) yes
N2 C3 C4 110.70(18) yes
N2 C3 C22 120.3(2) ?
C4 C3 C22 129.0(2) ?
C5 C4 C3 106.63(19) ?
C5 C4 H4 126.7 ?
C3 C4 H4 126.7 ?
N1 C5 C4 105.55(18) yes
N1 C5 C23 123.02(19) ?
C4 C5 C23 131.4(2) ?
N1 C6 C14 112.34(15) ?
N1 C6 H61 109.1 ?
C14 C6 H61 109.1 ?
N1 C6 H62 109.1 ?
C14 C6 H62 109.1 ?
H61 C6 H62 107.9 ?
O8 C8 O7 115.9(2) ?
O8 C8 C9 127.3(3) ?
O7 C8 C9 116.8(2) ?
C10 C9 C8 123.1(2) ?
C10 C9 H9 118.5 ?
C8 C9 H9 118.5 ?
C9 C10 C16 118.7(2) ?
C9 C10 C24 121.1(2) ?
C16 C10 C24 120.2(2) ?
C12 C11 C16 122.21(19) ?
C12 C11 H11 118.9 ?
C16 C11 H11 118.9 ?
C11 C12 C13 119.3(2) ?
C11 C12 H12 120.3 ?
C13 C12 H12 120.3 ?
O17 C13 C14 114.28(17) ?
O17 C13 C12 124.6(2) ?
C14 C13 C12 121.1(2) ?
C15 C14 C13 117.60(18) ?
C15 C14 C6 122.25(18) ?
C13 C14 C6 120.1(2) ?
C14 C15 O7 116.04(17) ?
C14 C15 C16 123.42(19) ?
O7 C15 C16 120.5(2) ?
C11 C16 C15 116.3(2) ?
C11 C16 C10 125.07(19) ?
C15 C16 C10 118.6(2) ?
O17 C18 C19 107.30(18) ?
O17 C18 H181 110.3 ?
C19 C18 H181 110.3 ?
O17 C18 H182 110.3 ?
C19 C18 H182 110.3 ?
H181 C18 H182 108.5 ?
O19A C19 O20 121.4(8) ?
O19B C19 O20 124.4(8) ?
O19A C19 C18 126.4(8) ?
O19B C19 C18 122.4(12) ?
O20 C19 C18 109.8(2) ?
O20 C21 H211 109.5 ?
O20 C21 H212 109.5 ?
H211 C21 H212 109.5 ?
O20 C21 H213 109.5 ?
H211 C21 H213 109.5 ?
H212 C21 H213 109.5 ?
C3 C22 H221 109.5 ?
C3 C22 H222 109.5 ?
H221 C22 H222 109.5 ?
C3 C22 H223 109.5 ?
H221 C22 H223 109.5 ?
H222 C22 H223 109.5 ?
C5 C23 H231 109.5 ?
C5 C23 H232 109.5 ?
H231 C23 H232 109.5 ?
C5 C23 H233 109.5 ?
H231 C23 H233 109.5 ?
H232 C23 H233 109.5 ?
C10 C24 H241 109.5 ?
C10 C24 H242 109.5 ?
H241 C24 H242 109.5 ?
C10 C24 H243 109.5 ?
H241 C24 H243 109.5 ?
H242 C24 H243 109.5 ?

loop_
_geom_bond_atom_site_label_1
_geom_bond_atom_site_label_2
_geom_bond_distance
O7 C15 1.377(2)
O7 C8 1.378(3)
O8 C8 1.201(3)
O17 C13 1.358(3)
O17 C18 1.418(3)
O19A C19 1.205(5)
O19B C19 1.207(5)
O20 C19 1.314(3)
O20 C21 1.435(3)
N1 C5 1.351(3)
N1 N2 1.356(2)
N1 C6 1.454(2)
N2 C3 1.334(3)
C3 C4 1.386(3)
C3 C22 1.490(3)
C4 C5 1.370(3)
C4 H4 0.9300
C5 C23 1.486(3)
C6 C14 1.500(3)
C6 H61 0.9700
C6 H62 0.9700
C8 C9 1.436(3)
C9 C10 1.344(3)
C9 H9 0.9300
C10 C16 1.447(3)
C10 C24 1.495(3)
C11 C12 1.366(3)
C11 C16 1.395(3)
C11 H11 0.9300
C12 C13 1.391(3)
C12 H12 0.9300
C13 C14 1.391(3)
C14 C15 1.375(3)
C15 C16 1.400(3)
C18 C19 1.491(3)
C18 H181 0.9700
C18 H182 0.9700
C21 H211 0.9600
C21 H212 0.9600
C21 H213 0.9600
C22 H221 0.9600
C22 H222 0.9600
C22 H223 0.9600
C23 H231 0.9600
C23 H232 0.9600
C23 H233 0.9600
C24 H241 0.9600
C24 H242 0.9600
C24 H243 0.9600

loop_
_geom_hbond_atom_site_label_D
_geom_hbond_atom_site_label_H
_geom_hbond_atom_site_label_A
_geom_hbond_site_symmetry_A
_geom_hbond_distance_DH
_geom_hbond_distance_HA
_geom_hbond_distance_DA
_geom_hbond_angle_DHA
_geom_hbond_publ_flag
C18 H182 Cg1 2_675 0.97 2.78 3.564(3) 139 yes

loop_
_geom_torsion_atom_site_label_1
_geom_torsion_atom_site_label_2
_geom_torsion_atom_site_label_3
_geom_torsion_atom_site_label_4
_geom_torsion
C5 N1 N2 C3 -0.6(2)
C6 N1 N2 C3 -175.80(16)
N1 N2 C3 C4 0.7(2)
N1 N2 C3 C22 -177.86(18)
N2 C3 C4 C5 -0.5(2)
C22 C3 C4 C5 177.9(2)
N2 N1 C5 C4 0.3(2)
C6 N1 C5 C4 175.11(18)
N2 N1 C5 C23 179.81(18)
C6 N1 C5 C23 -5.4(3)
C3 C4 C5 N1 0.1(2)
C3 C4 C5 C23 -179.3(2)
C5 N1 C6 C14 144.92(19)
N2 N1 C6 C14 -40.6(2)
C15 O7 C8 O8 -178.34(19)
C15 O7 C8 C9 0.8(3)
O8 C8 C9 C10 178.8(3)
O7 C8 C9 C10 -0.2(3)
C8 C9 C10 C16 -0.4(3)
C8 C9 C10 C24 -179.8(2)
C16 C11 C12 C13 0.6(3)
C18 O17 C13 C14 -173.71(16)
C18 O17 C13 C12 7.3(3)
C11 C12 C13 O17 179.62(19)
C11 C12 C13 C14 0.7(3)
O17 C13 C14 C15 179.69(16)
C12 C13 C14 C15 -1.3(3)
O17 C13 C14 C6 0.4(3)
C12 C13 C14 C6 179.36(18)
N1 C6 C14 C15 102.4(2)
N1 C6 C14 C13 -78.3(2)
C13 C14 C15 O7 -179.06(15)
C6 C14 C15 O7 0.3(3)
C13 C14 C15 C16 0.6(3)
C6 C14 C15 C16 179.92(17)
C8 O7 C15 C14 179.04(17)
C8 O7 C15 C16 -0.6(3)
C12 C11 C16 C15 -1.3(3)
C12 C11 C16 C10 179.08(19)
C14 C15 C16 C11 0.6(3)
O7 C15 C16 C11 -179.70(16)
C14 C15 C16 C10 -179.68(17)
O7 C15 C16 C10 0.0(3)
C9 C10 C16 C11 -179.83(19)
C24 C10 C16 C11 -0.4(3)
C9 C10 C16 C15 0.5(3)
C24 C10 C16 C15 179.94(19)
C13 O17 C18 C19 177.25(18)
C21 O20 C19 O19A -18.5(17)
C21 O20 C19 O19B 19(3)
C21 O20 C19 C18 178.2(2)
O17 C18 C19 O19A 18.0(18)
O17 C18 C19 O19B -20(2)
O17 C18 C19 O20 -179.69(17)
